data_7700870
loop_
_publ_author_name
'Li, Hai-Lou'
'Lian, Chen'
'Yin, Da-Peng'
'Yang, Guo-Yu'

_publ_section_title
;
 A new octa-Mn-substituted poly(polyoxotungstate).
;
_journal_issue 38
_journal_name_full 'Dalton transactions (Cambridge, England : 2003)'
_journal_page_first 14306
_journal_page_last 14311
_journal_paper_doi 10.1039/c9dt02805f
_journal_volume 48
_journal_year 2019
_chemical_formula_sum 'C32 H290 K2 Mn16 N16 Na8 O374 Si8 W82'
_chemical_formula_weight 23326.36
_space_group_crystal_system monoclinic
_space_group_IT_number 12
_space_group_name_Hall '-C 2y'
_space_group_name_H-M_alt 'C 1 2/m 1'
_symmetry_space_group_name_Hall '-C 2y'
_symmetry_space_group_name_H-M 'C 1 2/m 1'
_atom_sites_solution_hydrogens geom
_audit_creation_method SHELXL-2016/6
_audit_update_record
;
2019-08-02 deposited with the CCDC.    2019-08-19 downloaded from the CCDC.
;
_cell_angle_alpha 90
_cell_angle_beta 120.7430(10)
_cell_angle_gamma 90
_cell_formula_units_Z 2
_cell_length_a 35.2966(12)
_cell_length_b 28.4281(10)
_cell_length_c 26.5300(9)
_cell_measurement_reflns_used 103206
_cell_measurement_temperature 296(2)
_cell_measurement_theta_max 24.13
_cell_measurement_theta_min 1.59
_cell_volume 22879.6(14)
_computing_cell_refinement 'Bruker XSCANS'
_computing_data_collection 'Bruker XSCANS'
_computing_data_reduction 'Bruker SHELXTL'
_computing_molecular_graphics 'Bruker SHELXTL'
_computing_publication_material 'Bruker SHELXTL'
_computing_structure_refinement 'SHELXL-2016/6 (Sheldrick, 2016)'
_computing_structure_solution 'SHELXL-2016/6 (Sheldrick, 2016)'
_diffrn_ambient_temperature 296(2)
_diffrn_measured_fraction_theta_full 0.991
_diffrn_measured_fraction_theta_max 0.991
_diffrn_measurement_device_type 'Bruker P4'
_diffrn_radiation_type MoK\a
_diffrn_radiation_wavelength 0.71073
_diffrn_reflns_av_R_equivalents 0.0855
_diffrn_reflns_av_unetI/netI 0.0607
_diffrn_reflns_Laue_measured_fraction_full 0.991
_diffrn_reflns_Laue_measured_fraction_max 0.991
_diffrn_reflns_limit_h_max 40
_diffrn_reflns_limit_h_min -40
_diffrn_reflns_limit_k_max 32
_diffrn_reflns_limit_k_min -32
_diffrn_reflns_limit_l_max 30
_diffrn_reflns_limit_l_min -30
_diffrn_reflns_number 103206
_diffrn_reflns_point_group_measured_fraction_full 0.991
_diffrn_reflns_point_group_measured_fraction_max 0.991
_diffrn_reflns_theta_full 24.127
_diffrn_reflns_theta_max 24.127
_diffrn_reflns_theta_min 1.594
_exptl_absorpt_coefficient_mu 21.085
_exptl_absorpt_correction_T_max 0.042
_exptl_absorpt_correction_T_min 0.015
_exptl_absorpt_correction_type multi-scan
_exptl_crystal_colour black
_exptl_crystal_density_diffrn 3.386
_exptl_crystal_description block
_exptl_crystal_F_000 20584
_exptl_crystal_size_max 0.22
_exptl_crystal_size_mid 0.18
_exptl_crystal_size_min 0.15
_platon_squeeze_details
;
;
_refine_diff_density_max 3.718
_refine_diff_density_min -3.685
_refine_diff_density_rms 0.390
_refine_ls_extinction_coef 0.0000122(11)
_refine_ls_extinction_expression Fc^*^=kFc[1+0.001xFc^2^\l^3^/sin(2\q)]^-1/4^
_refine_ls_extinction_method 'SHELXL-2016/6 (Sheldrick 2016)'
_refine_ls_goodness_of_fit_ref 1.050
_refine_ls_hydrogen_treatment constr
_refine_ls_matrix_type full
_refine_ls_number_parameters 1171
_refine_ls_number_reflns 18488
_refine_ls_number_restraints 147
_refine_ls_restrained_S_all 1.049
_refine_ls_R_factor_all 0.0918
_refine_ls_R_factor_gt 0.0593
_refine_ls_shift/su_max 0.006
_refine_ls_shift/su_mean 0.000
_refine_ls_structure_factor_coef Fsqd
_refine_ls_weighting_details 'w=1/[\s^2^(Fo^2^)+(0.0669P)^2^+1990.5729P] where P=(Fo^2^+2Fc^2^)/3'
_refine_ls_weighting_scheme calc
_refine_ls_wR_factor_gt 0.1477
_refine_ls_wR_factor_ref 0.1599
_reflns_Friedel_coverage 0.000
_reflns_number_gt 13449
_reflns_number_total 18488
_reflns_threshold_expression 'I > 2\s(I)'
_cod_data_source_file c9dt02805f2.cif
_cod_data_source_block q
_cod_depositor_comments 'Adding full bibliography for 7700870.cif.'
_cod_database_code 7700870
_shelx_shelxl_version_number 2016/6
_shelx_space_group_comment
;
The symmetry employed for this shelxl refinement is uniquely defined
by the following loop, which should always be used as a source of
symmetry information in preference to the above space-group names.
They are only intended as comments.
;

loop_
_space_group_symop_operation_xyz
'x, y, z'
'-x, y, -z'
'x+1/2, y+1/2, z'
'-x+1/2, y+1/2, -z'
'-x, -y, -z'
'x, -y, z'
'-x+1/2, -y+1/2, -z'
'x+1/2, -y+1/2, z'

loop_
_atom_site_label
_atom_site_type_symbol
_atom_site_fract_x
_atom_site_fract_y
_atom_site_fract_z
_atom_site_U_iso_or_equiv
_atom_site_adp_type
_atom_site_occupancy
_atom_site_site_symmetry_order
_atom_site_calc_flag
_atom_site_refinement_flags_posn
_atom_site_refinement_flags_adp
_atom_site_refinement_flags_occupancy
W1 W -0.14375(4) -0.500000 0.29138(6) 0.0356(3) Uani 1 2 d S T P
W2 W -0.43033(3) -0.34231(3) 0.39528(4) 0.0349(2) Uani 1 1 d . . .
W3 W -0.09363(3) -0.44045(4) 0.41875(5) 0.0451(3) Uani 1 1 d . . .
W4 W -0.88133(3) -0.44082(3) 0.10436(5) 0.0453(3) Uani 1 1 d . . .
W5 W -0.24768(3) -0.43464(3) 0.24667(4) 0.0342(2) Uani 1 1 d . . .
W6 W -0.56932(5) -0.500000 0.36863(6) 0.0418(3) Uani 1 2 d S T P
W7 W -0.52464(3) -0.28509(3) 0.35316(4) 0.0358(2) Uani 1 1 d . . .
W8 W -0.39962(3) -0.25358(3) 0.31824(4) 0.0392(2) Uani 1 1 d . . .
W9 W -0.40326(3) -0.37999(4) 0.28247(5) 0.0445(3) Uani 1 1 d . . .
W10 W -0.49431(3) -0.19533(3) 0.27610(4) 0.0387(2) Uani 1 1 d . . .
W11 W -0.89606(4) -0.500000 -0.01417(7) 0.0489(4) Uani 1 2 d S T P
W12 W -0.77105(3) -0.44121(4) 0.24156(5) 0.0504(3) Uani 1 1 d . . .
W13 W -0.80221(3) -0.43476(4) -0.00777(5) 0.0467(3) Uani 1 1 d . . .
W14 W -0.47291(4) -0.35744(4) 0.14008(5) 0.0493(3) Uani 1 1 d . . .
W15 W -0.60052(3) -0.25827(3) 0.19499(5) 0.0447(3) Uani 1 1 d . . .
W16 W -0.57695(4) -0.29309(4) 0.09393(4) 0.0498(3) Uani 1 1 d . . .
W17 W -0.19851(3) -0.37522(4) 0.37204(5) 0.0526(3) Uani 1 1 d . . .
W18 W -0.78854(3) -0.37604(3) 0.10930(5) 0.0480(3) Uani 1 1 d . . .
W19 W -0.46953(4) -0.23034(4) 0.17505(4) 0.0500(3) Uani 1 1 d . . .
W20 W -0.50173(4) -0.43355(4) 0.20973(5) 0.0247(3) Uani 0.5 1 d . . P
Mn4 Mn -0.50173(4) -0.43355(4) 0.20973(5) 0.0247(3) Uani 0.5 1 d . . P
W21 W -0.23906(5) -0.500000 0.46835(7) 0.0739(6) Uani 1 2 d S T P
W22 W -0.60022(4) -0.37410(5) 0.16533(6) 0.0277(3) Uani 0.5 1 d . . P
Mn5 Mn -0.60022(4) -0.37410(5) 0.16533(6) 0.0277(3) Uani 0.5 1 d . . P
W23 W -0.14198(4) -0.44075(6) 0.51367(5) 0.0760(5) Uani 1 1 d . . .
W24 W -0.70435(4) -0.43800(5) 0.11632(6) 0.0317(3) Uani 0.5 1 d . . P
Mn6 Mn -0.70435(4) -0.43800(5) 0.11632(6) 0.0317(3) Uani 0.5 1 d . . P
Mn1 Mn -0.28870(10) -0.43650(12) 0.33327(15) 0.0381(8) Uani 1 1 d . . .
Mn2 Mn -0.68950(14) -0.500000 0.24464(19) 0.0316(10) Uani 1 2 d S T P
Mn3 Mn -0.52675(9) -0.39847(9) 0.32033(12) 0.0181(6) Uani 1 1 d . . .
Si1 Si -0.1926(2) -0.500000 0.3773(3) 0.0274(18) Uani 1 2 d S T P
Si2 Si -0.49954(15) -0.31618(18) 0.2449(2) 0.0182(11) Uani 1 1 d . . .
Si3 Si -0.7908(2) -0.500000 0.1139(3) 0.0229(16) Uani 1 2 d S T P
Na1 Na 0.000000 0.000000 0.000000 0.107(10) Uani 1 4 d S T P
Na2 Na -0.2592(7) -0.2750(10) 0.0249(11) 0.095(10) Uani 0.5 1 d . . P
Na3 Na -0.2816(7) -0.3490(8) 0.1098(10) 0.155(8) Uani 1 1 d . . .
Na4 Na 0.0925(8) 0.000000 0.1090(12) 0.061(8) Uani 0.5 2 d S T P
K1 K -0.6095(3) -0.500000 0.1072(5) 0.073(3) Uani 1 2 d S T P
O1 O -0.4954(4) -0.3290(5) 0.3061(5) 0.026(3) Uani 1 1 d . . .
O2 O -0.2199(4) -0.4530(5) 0.3433(6) 0.026(3) Uani 1 1 d . . .
O3 O -0.8199(6) -0.4138(8) -0.0775(8) 0.074(6) Uani 1 1 d . . .
O4 O -0.1907(6) -0.4538(9) 0.5214(7) 0.085(7) Uani 1 1 d . . .
O5 O -0.1123(8) -0.4025(10) 0.5722(10) 0.102(8) Uani 1 1 d . U .
O6 O -0.6245(12) -0.500000 0.3189(15) 0.097(10) Uani 1 2 d S TU P
O7 O -0.2655(11) -0.500000 0.5087(15) 0.101(11) Uani 1 2 d S TU P
O8 O -0.1756(5) -0.3997(8) 0.4499(9) 0.074(6) Uani 1 1 d . . .
O9 O -0.1856(7) -0.3168(7) 0.3850(9) 0.079(6) Uani 1 1 d . U .
O10 O -0.7668(6) -0.500000 0.1838(9) 0.033(5) Uani 1 2 d S T P
O11 O -0.4753(4) -0.2665(5) 0.2493(6) 0.033(3) Uani 1 1 d . . .
O12 O -0.6115(5) -0.3433(5) 0.0913(6) 0.045(4) Uani 1 1 d . . .
O13 O -0.4108(4) -0.2849(5) 0.3705(6) 0.034(3) Uani 1 1 d . . .
O14 O -0.4304(5) -0.1981(5) 0.3219(7) 0.042(4) Uani 1 1 d . . .
O15 O -0.5503(4) -0.3110(5) 0.1937(6) 0.034(3) Uani 1 1 d . . .
O16 O -0.7769(4) -0.4529(5) 0.0914(6) 0.030(3) Uani 1 1 d . U .
O17 O -0.4980(5) -0.2311(5) 0.3308(6) 0.037(3) Uani 1 1 d . U .
O18 O -0.9046(7) -0.500000 0.1131(11) 0.046(6) Uani 1 2 d S T P
O19 O -0.5579(4) -0.4128(5) 0.1665(6) 0.031(3) Uani 1 1 d . . .
O20 O -0.5732(5) -0.2743(5) 0.2767(7) 0.041(4) Uani 1 1 d . . .
O21 O -0.5092(7) -0.500000 0.1899(9) 0.044(6) Uani 1 2 d S T P
O22 O -0.8444(6) -0.500000 0.0849(9) 0.032(5) Uani 1 2 d S TU P
O23 O -0.2185(5) -0.3780(6) 0.2906(7) 0.051(4) Uani 1 1 d . . .
O24 O -0.6981(6) -0.500000 0.0999(9) 0.036(5) Uani 1 2 d S T P
O25 O -0.6308(5) -0.3149(5) 0.1720(7) 0.045(4) Uani 1 1 d . . .
O26 O -0.2587(6) -0.500000 0.2327(8) 0.032(5) Uani 1 2 d S T P
O27 O -0.4637(5) -0.2984(6) 0.4125(7) 0.048(4) Uani 1 1 d . . .
O28 O -0.2954(5) -0.4247(5) 0.2537(7) 0.046(4) Uani 1 1 d . . .
O29 O -0.5526(5) -0.2126(5) 0.2201(7) 0.050(4) Uani 1 1 d . . .
O30 O -0.4117(5) -0.2281(6) 0.2428(7) 0.048(4) Uani 1 1 d . U .
O31 O -0.7428(5) -0.4242(5) 0.0292(7) 0.044(4) Uani 1 1 d . . .
O32 O -0.6520(5) -0.4114(5) 0.1235(6) 0.045(4) Uani 1 1 d . . .
O33 O -0.0608(6) -0.500000 0.4430(11) 0.054(6) Uani 1 2 d S T P
O34 O -0.8467(5) -0.3987(6) 0.0886(8) 0.053(4) Uani 1 1 d . . .
O35 O -0.4757(4) -0.3574(5) 0.2275(6) 0.033(3) Uani 1 1 d . . .
O36 O -0.5439(5) -0.3430(5) 0.3571(7) 0.042(4) Uani 1 1 d . . .
O37 O -0.5321(5) -0.3358(6) 0.1014(6) 0.050(4) Uani 1 1 d . . .
O38 O -0.7949(7) -0.500000 -0.0160(10) 0.043(5) Uani 1 2 d S T P
O39 O -0.3913(5) -0.3125(6) 0.2926(7) 0.046(4) Uani 1 1 d . . .
O40 O -0.4349(5) -0.4367(6) 0.2596(8) 0.055(5) Uani 1 1 d . . .
O41 O -0.7314(5) -0.3765(5) 0.1245(8) 0.045(4) Uani 1 1 d . . .
O42 O -0.1467(6) -0.500000 0.3788(10) 0.040(5) Uani 1 2 d S T P
O43 O -0.4105(5) -0.3740(5) 0.3487(7) 0.038(4) Uani 1 1 d . . .
O44 O -0.2539(5) -0.3748(6) 0.3591(9) 0.068(6) Uani 1 1 d . . .
O45 O -0.1414(5) -0.3995(6) 0.3840(8) 0.051(4) Uani 1 1 d . . .
O46 O -0.4900(5) -0.4183(5) 0.1459(7) 0.043(4) Uani 1 1 d . . .
O47 O -0.7704(5) -0.3979(6) 0.1854(9) 0.061(6) Uani 1 1 d . . .
O48 O -0.5639(11) -0.500000 0.4380(11) 0.082(10) Uani 1 2 d S T P
O49 O -0.5004(6) -0.1397(5) 0.2939(8) 0.055(5) Uani 1 1 d . . .
O50 O -0.5847(5) -0.3895(6) 0.2427(7) 0.045(4) Uani 1 1 d . . .
O51 O -0.2656(6) -0.4132(6) 0.1777(7) 0.059(5) Uani 1 1 d . . .
O52 O -0.1877(5) -0.4546(5) 0.2647(7) 0.042(4) Uani 1 1 d . . .
O53 O -0.6079(6) -0.2502(6) 0.1188(7) 0.056(5) Uani 1 1 d . U .
O54 O -0.4561(5) -0.2924(7) 0.1606(7) 0.052(5) Uani 1 1 d . . .
O55 O -0.3499(5) -0.4011(7) 0.3132(9) 0.072(6) Uani 1 1 d . . .
O56 O -0.1022(5) -0.4452(7) 0.4828(7) 0.058(5) Uani 1 1 d . . .
O57 O -0.4635(5) -0.3919(5) 0.3947(6) 0.044(4) Uani 1 1 d . . .
O58 O -0.8358(5) -0.4446(5) 0.1812(8) 0.046(4) Uani 1 1 d . . .
O59 O -0.7765(8) -0.4016(8) 0.2862(11) 0.092(7) Uani 1 1 d . . .
O60 O -0.5303(5) -0.2463(5) 0.1277(6) 0.048(4) Uani 1 1 d . . .
O61 O -0.3147(7) -0.500000 0.3094(10) 0.049(6) Uani 1 2 d S T P
O62 O -0.1011(5) -0.4536(6) 0.3429(7) 0.045(4) Uani 1 1 d . . .
O63 O -0.1831(7) -0.500000 0.4427(9) 0.053(7) Uani 1 2 d S T P
O64 O -0.5028(6) -0.4392(7) 0.2781(6) 0.058(5) Uani 1 1 d . . .
O65 O -0.8589(5) -0.4540(6) -0.0189(7) 0.047(4) Uani 1 1 d . . .
O66 O -0.3840(6) -0.3475(7) 0.4638(8) 0.065(5) Uani 1 1 d . . .
O67 O -0.9167(5) -0.4560(6) 0.0193(8) 0.055(5) Uani 1 1 d . . .
O68 O -0.9163(6) -0.4028(7) 0.1112(10) 0.070(6) Uani 1 1 d . . .
O69 O -0.4855(5) -0.1812(5) 0.2094(7) 0.047(4) Uani 1 1 d . . .
O70 O -0.8111(5) -0.3777(5) 0.0243(7) 0.044(4) Uani 1 1 d . U .
O71 O -0.5396(6) -0.2522(6) 0.3948(9) 0.061(5) Uani 1 1 d . . .
O72 O -0.6812(6) -0.4504(7) 0.1973(8) 0.065(5) Uani 1 1 d . . .
O73 O -0.7951(6) -0.3180(6) 0.1165(10) 0.071(6) Uani 1 1 d . U .
O74 O -0.2651(6) -0.4521(8) 0.4171(8) 0.067(6) Uani 1 1 d . . .
O75 O -0.5440(7) -0.4484(7) 0.3600(8) 0.072(5) Uani 1 1 d . U .
O76 O -0.4140(5) -0.3711(6) 0.2050(7) 0.053(5) Uani 1 1 d . . .
O77 O -0.9401(8) -0.500000 -0.0837(12) 0.073(8) Uani 1 2 d S TU P
O78 O -0.4612(7) -0.1968(7) 0.1272(8) 0.075(6) Uani 1 1 d . U .
O79 O -0.7126(5) -0.4496(7) 0.2791(7) 0.061(5) Uani 1 1 d . . .
O80 O -0.0498(6) -0.4022(7) 0.4453(9) 0.069(6) Uani 1 1 d . . .
O81 O -0.6423(5) -0.2206(6) 0.1852(9) 0.071(6) Uani 1 1 d . . .
O82 O -0.3463(5) -0.2342(6) 0.3614(8) 0.061(5) Uani 1 1 d . . .
O83 O -0.7799(8) -0.500000 0.2700(10) 0.052(6) Uani 1 2 d S T P
O84 O -0.1325(7) -0.500000 0.2355(11) 0.054(6) Uani 1 2 d S T P
O85 O -0.4640(7) -0.3632(8) 0.0820(9) 0.076(6) Uani 1 1 d . U .
O86 O -0.1153(10) -0.500000 0.5548(13) 0.085(9) Uani 1 2 d S TU P
O87 O -0.6025(8) -0.2769(8) 0.0205(9) 0.091(7) Uani 1 1 d . U .
O1W O -0.2337(19) -0.3045(15) 0.2119(18) 0.101(17) Uani 0.5 1 d . . P
O2W O 0.1043(19) 0.3875(16) 0.311(2) 0.111(18) Uani 0.5 1 d . . P
O3W O -0.3045(13) -0.2763(14) 0.0670(17) 0.167(14) Uani 1 1 d . U .
O4W O 0.0760(14) 0.3004(14) 0.4457(15) 0.072(11) Uani 0.5 1 d . U P
O5W O -0.3025(11) -0.3630(12) 0.0039(14) 0.052(8) Uani 0.5 1 d . U P
O6W O -0.1615(9) 0.1460(11) 0.2507(13) 0.123(10) Uani 1 1 d . U .
O7W O -0.5921(8) -0.500000 0.2229(11) 0.057(7) Uani 1 2 d S TU P
O8W O -0.2172(7) -0.2084(10) 0.0808(14) 0.144(14) Uani 1 1 d . . .
O9W O 0.1272(9) 0.0823(10) 0.1485(11) 0.107(8) Uani 1 1 d . U .
O10W O 0.1009(10) 0.000000 0.2103(13) 0.083(9) Uani 1 2 d S T P
O11W O 0.0514(9) 0.0584(10) 0.0257(12) 0.110(8) Uiso 1 1 d . . .
O12W O -0.3101(9) -0.2078(9) -0.0328(12) 0.108(8) Uani 1 1 d . U .
O13W O -0.5944(9) -0.4302(9) 0.0362(11) 0.104(8) Uani 1 1 d . . .
O14W O 0.0130(9) 0.000000 0.0879(12) 0.065(7) Uiso 1 2 d S . P
O15W O -0.2138(16) -0.3421(18) 0.122(2) 0.23(2) Uiso 1 1 d . . .
O16W O -0.1328(10) -0.3631(12) 0.2738(14) 0.134(10) Uiso 1 1 d . . .
O17W O -0.691(3) -0.500000 -0.011(4) 0.33(5) Uiso 1 2 d S . P
O18W O -0.3521(18) -0.3761(19) 0.070(2) 0.24(2) Uiso 1 1 d . . .
O19W O -0.7716(18) -0.500000 -0.123(2) 0.17(2) Uiso 1 2 d S . P
O20W O 0.162(2) 0.000000 0.102(3) 0.21(3) Uiso 1 2 d S . P
O21W O 0.0134(16) -0.500000 0.422(2) 0.140(16) Uiso 1 2 d S . P
N1 N -0.584(2) -0.132(3) 0.059(3) 0.29(4) Uiso 1 1 d D . .
H1A H -0.557772 -0.120461 0.066632 0.347 Uiso 1 1 calc R U .
H1B H -0.603529 -0.110019 0.037351 0.347 Uiso 1 1 calc R U .
N2 N 0.0780(14) 0.000000 0.3581(16) 0.118(18) Uani 1 2 d S T P
H2A H 0.065005 0.025212 0.336012 0.142 Uiso 0.5 1 calc R U P
H2B H 0.065005 -0.025212 0.336012 0.142 Uiso 0.5 1 calc R U P
C1 C -0.5820(17) -0.1320(19) 0.116(2) 0.149(19) Uiso 1 1 d D . .
H1C H -0.575399 -0.100863 0.132669 0.223 Uiso 1 1 calc R U .
H1D H -0.610001 -0.141803 0.110452 0.223 Uiso 1 1 calc R U .
H1E H -0.559497 -0.153328 0.142770 0.223 Uiso 1 1 calc R U .
C2 C -0.593(3) -0.173(3) 0.016(3) 0.27(4) Uiso 1 1 d D . .
H2C H -0.591826 -0.161606 -0.016883 0.400 Uiso 1 1 calc R U .
H2D H -0.571245 -0.196805 0.036040 0.400 Uiso 1 1 calc R U .
H2E H -0.621749 -0.185280 0.003722 0.400 Uiso 1 1 calc R U .
C3 C 0.0698(17) 0.000000 0.405(2) 0.094(16) Uiso 1 2 d S . P
H3A H 0.038601 0.000000 0.390050 0.141 Uiso 1 2 calc R U P
H3B H 0.082668 -0.027573 0.428949 0.141 Uiso 0.5 1 calc R U P
H3C H 0.082668 0.027573 0.428949 0.141 Uiso 0.5 1 calc R U P
C4 C 0.127(3) 0.000000 0.374(3) 0.16(3) Uiso 1 2 d S . P
H4A H 0.128613 0.000000 0.339286 0.237 Uiso 1 2 calc R U P
H4B H 0.141596 0.027573 0.397089 0.237 Uiso 0.5 1 calc R U P
H4C H 0.141596 -0.027573 0.397089 0.237 Uiso 0.5 1 calc R U P

loop_
_atom_site_aniso_label
_atom_site_aniso_U_11
_atom_site_aniso_U_22
_atom_site_aniso_U_33
_atom_site_aniso_U_23
_atom_site_aniso_U_13
_atom_site_aniso_U_12
W1 0.0253(7) 0.0374(8) 0.0460(8) 0.000 0.0196(6) 0.000
W2 0.0322(5) 0.0341(5) 0.0280(5) -0.0026(4) 0.0079(4) 0.0019(4)
W3 0.0185(5) 0.0523(7) 0.0531(6) -0.0102(5) 0.0100(4) -0.0062(4)
W4 0.0295(5) 0.0369(6) 0.0800(7) 0.0001(5) 0.0357(5) 0.0053(4)
W5 0.0249(5) 0.0284(5) 0.0432(5) 0.0032(4) 0.0129(4) 0.0016(4)
W6 0.0433(8) 0.0431(8) 0.0457(8) 0.000 0.0277(7) 0.000
W7 0.0415(5) 0.0292(5) 0.0483(6) -0.0062(4) 0.0313(5) 0.0005(4)
W8 0.0272(5) 0.0427(6) 0.0465(6) -0.0138(4) 0.0179(4) -0.0138(4)
W9 0.0188(5) 0.0512(6) 0.0596(6) -0.0249(5) 0.0173(4) -0.0017(4)
W10 0.0382(5) 0.0231(5) 0.0471(6) -0.0014(4) 0.0164(5) -0.0061(4)
W11 0.0191(7) 0.0616(10) 0.0581(9) 0.000 0.0141(6) 0.000
W12 0.0433(6) 0.0606(7) 0.0595(7) -0.0181(5) 0.0351(5) -0.0034(5)
W13 0.0294(5) 0.0575(7) 0.0533(6) 0.0218(5) 0.0212(5) 0.0091(5)
W14 0.0520(6) 0.0647(7) 0.0514(6) -0.0255(5) 0.0410(5) -0.0296(5)
W15 0.0258(5) 0.0253(5) 0.0633(7) -0.0003(4) 0.0085(5) 0.0051(4)
W16 0.0503(6) 0.0415(6) 0.0324(5) 0.0110(4) 0.0028(5) -0.0158(5)
W17 0.0274(5) 0.0418(6) 0.0743(8) -0.0268(5) 0.0157(5) -0.0042(4)
W18 0.0412(6) 0.0241(5) 0.0930(8) 0.0028(5) 0.0447(6) 0.0023(4)
W19 0.0606(7) 0.0476(6) 0.0454(6) -0.0023(5) 0.0297(5) -0.0295(5)
W20 0.0217(7) 0.0231(7) 0.0317(7) -0.0028(5) 0.0154(6) -0.0013(5)
Mn4 0.0217(7) 0.0231(7) 0.0317(7) -0.0028(5) 0.0154(6) -0.0013(5)
W21 0.0298(8) 0.158(2) 0.0325(8) 0.000 0.0147(7) 0.000
W22 0.0173(6) 0.0305(7) 0.0328(7) 0.0026(6) 0.0110(6) -0.0024(5)
Mn5 0.0173(6) 0.0305(7) 0.0328(7) 0.0026(6) 0.0110(6) -0.0024(5)
W23 0.0295(6) 0.1493(14) 0.0370(6) -0.0326(7) 0.0081(5) -0.0080(7)
W24 0.0214(7) 0.0281(8) 0.0444(8) 0.0033(6) 0.0161(6) -0.0024(6)
Mn6 0.0214(7) 0.0281(8) 0.0444(8) 0.0033(6) 0.0161(6) -0.0024(6)
Mn1 0.0192(16) 0.043(2) 0.044(2) -0.0193(16) 0.0106(15) -0.0007(14)
Mn2 0.019(2) 0.045(3) 0.035(3) 0.000 0.017(2) 0.000
Mn3 0.0230(15) 0.0134(14) 0.0231(15) -0.0001(11) 0.0156(13) 0.0007(11)
Si1 0.013(4) 0.037(5) 0.027(4) 0.000 0.007(3) 0.000
Si2 0.010(2) 0.023(3) 0.020(3) -0.002(2) 0.006(2) -0.005(2)
Si3 0.012(4) 0.019(4) 0.040(5) 0.000 0.015(3) 0.000
Na1 0.16(3) 0.08(2) 0.12(2) 0.000 0.10(2) 0.000
Na2 0.040(13) 0.12(2) 0.090(18) -0.061(16) 0.006(12) 0.015(13)
Na3 0.141(17) 0.145(18) 0.18(2) 0.017(15) 0.083(16) 0.020(14)
Na4 0.026(14) 0.11(3) 0.044(16) 0.000 0.018(13) 0.000
K1 0.070(6) 0.065(6) 0.088(7) 0.000 0.042(6) 0.000
O1 0.022(7) 0.030(8) 0.028(7) -0.003(6) 0.014(6) 0.002(6)
O2 0.016(7) 0.025(8) 0.033(8) -0.011(6) 0.010(6) -0.005(6)
O3 0.065(13) 0.090(16) 0.069(13) 0.034(11) 0.034(11) 0.003(11)
O4 0.038(10) 0.18(2) 0.037(10) -0.031(12) 0.020(9) 0.006(12)
O5 0.085(13) 0.138(16) 0.089(13) -0.043(12) 0.048(11) -0.019(12)
O6 0.096(10) 0.097(10) 0.097(10) 0.000 0.049(5) 0.000
O7 0.079(16) 0.15(2) 0.103(17) 0.000 0.070(14) 0.000
O8 0.032(10) 0.092(16) 0.081(14) -0.049(12) 0.017(10) -0.011(10)
O9 0.076(12) 0.042(10) 0.100(13) -0.037(9) 0.032(10) -0.015(9)
O10 0.028(11) 0.027(11) 0.065(14) 0.000 0.038(11) 0.000
O11 0.022(7) 0.041(9) 0.037(8) 0.007(7) 0.016(7) 0.007(6)
O12 0.041(9) 0.041(10) 0.038(9) 0.001(7) 0.009(7) -0.014(7)
O13 0.031(8) 0.033(8) 0.038(8) -0.004(6) 0.016(7) -0.007(7)
O14 0.052(10) 0.034(9) 0.045(9) -0.003(7) 0.027(8) -0.009(7)
O15 0.022(7) 0.039(9) 0.040(8) 0.006(7) 0.015(7) 0.000(6)
O16 0.023(6) 0.021(6) 0.045(7) 0.001(5) 0.015(5) 0.001(5)
O17 0.043(7) 0.033(7) 0.038(7) -0.004(5) 0.022(6) -0.004(6)
O18 0.041(13) 0.044(14) 0.076(17) 0.000 0.047(13) 0.000
O19 0.029(8) 0.032(8) 0.027(7) -0.006(6) 0.010(6) -0.008(6)
O20 0.031(8) 0.036(9) 0.056(10) 0.006(7) 0.023(8) 0.005(7)
O21 0.035(13) 0.072(17) 0.031(12) 0.000 0.022(10) 0.000
O22 0.022(8) 0.027(8) 0.046(9) 0.000 0.016(7) 0.000
O23 0.038(9) 0.046(10) 0.063(11) -0.011(8) 0.021(9) 0.005(8)
O24 0.018(10) 0.023(11) 0.050(13) 0.000 0.005(10) 0.000
O25 0.024(8) 0.027(9) 0.060(10) 0.003(7) 0.003(7) 0.003(6)
O26 0.026(11) 0.039(12) 0.027(11) 0.000 0.011(9) 0.000
O27 0.059(11) 0.045(10) 0.042(9) -0.011(7) 0.027(9) -0.002(8)
O28 0.032(9) 0.036(9) 0.060(10) -0.010(8) 0.017(8) 0.005(7)
O29 0.050(10) 0.021(8) 0.059(11) 0.001(7) 0.014(9) -0.009(7)
O30 0.047(7) 0.053(8) 0.051(7) -0.005(6) 0.030(6) -0.021(6)
O31 0.032(9) 0.042(10) 0.065(11) 0.013(8) 0.029(8) 0.008(7)
O32 0.061(11) 0.037(9) 0.041(9) 0.010(7) 0.029(8) 0.006(8)
O33 0.012(11) 0.064(17) 0.068(16) 0.000 0.008(11) 0.000
O34 0.027(9) 0.054(11) 0.082(13) 0.011(9) 0.031(9) 0.005(8)
O35 0.033(8) 0.023(8) 0.057(9) -0.012(7) 0.033(8) -0.008(6)
O36 0.057(10) 0.033(9) 0.053(10) 0.006(7) 0.040(9) 0.011(8)
O37 0.055(11) 0.061(11) 0.023(8) -0.005(7) 0.012(7) -0.027(9)
O38 0.029(12) 0.050(14) 0.050(14) 0.000 0.019(11) 0.000
O39 0.023(8) 0.061(11) 0.050(10) -0.006(8) 0.015(7) -0.002(8)
O40 0.040(10) 0.047(11) 0.074(12) -0.038(9) 0.025(9) -0.004(8)
O41 0.034(9) 0.023(8) 0.083(12) 0.004(8) 0.034(9) -0.004(7)
O42 0.017(11) 0.022(11) 0.065(15) 0.000 0.009(10) 0.000
O43 0.031(8) 0.026(8) 0.052(9) -0.012(7) 0.016(7) -0.003(6)
O44 0.030(9) 0.060(12) 0.093(14) -0.041(10) 0.017(9) 0.008(8)
O45 0.033(9) 0.038(10) 0.073(12) -0.011(8) 0.021(9) -0.010(7)
O46 0.047(10) 0.038(9) 0.049(9) -0.013(7) 0.028(8) -0.004(8)
O47 0.037(9) 0.031(9) 0.128(17) -0.038(10) 0.051(11) -0.015(7)
O48 0.14(3) 0.08(2) 0.048(16) 0.000 0.064(19) 0.000
O49 0.060(11) 0.024(9) 0.068(12) -0.009(8) 0.024(10) -0.005(8)
O50 0.045(10) 0.052(10) 0.053(10) -0.009(8) 0.037(8) 0.005(8)
O51 0.058(11) 0.051(11) 0.052(11) 0.020(8) 0.015(9) -0.005(9)
O52 0.043(9) 0.031(9) 0.059(10) 0.011(7) 0.031(8) 0.001(7)
O53 0.054(8) 0.040(8) 0.055(8) 0.011(6) 0.015(6) 0.001(6)
O54 0.042(10) 0.080(13) 0.048(10) -0.020(9) 0.032(8) -0.024(9)
O55 0.021(9) 0.077(14) 0.115(16) -0.052(12) 0.033(10) -0.011(9)
O56 0.023(9) 0.085(14) 0.051(10) -0.017(9) 0.008(8) -0.009(9)
O57 0.058(11) 0.033(9) 0.038(9) -0.001(7) 0.022(8) -0.003(8)
O58 0.045(10) 0.033(9) 0.084(12) -0.007(8) 0.050(10) -0.001(7)
O59 0.105(18) 0.083(16) 0.113(18) -0.051(14) 0.074(16) -0.028(14)
O60 0.055(11) 0.035(9) 0.036(9) -0.005(7) 0.010(8) -0.012(8)
O61 0.031(13) 0.068(17) 0.050(14) 0.000 0.021(11) 0.000
O62 0.031(9) 0.049(10) 0.054(10) 0.004(8) 0.022(8) 0.013(7)
O63 0.023(12) 0.10(2) 0.030(12) 0.000 0.010(10) 0.000
O64 0.048(11) 0.089(14) 0.027(9) 0.014(9) 0.011(8) 0.029(10)
O65 0.019(8) 0.063(11) 0.043(9) 0.011(8) 0.006(7) 0.003(7)
O66 0.040(10) 0.068(13) 0.055(11) 0.009(9) 0.002(9) 0.005(9)
O67 0.040(10) 0.054(11) 0.068(12) 0.021(9) 0.025(9) 0.019(8)
O68 0.051(11) 0.054(12) 0.125(17) -0.002(11) 0.060(12) 0.013(9)
O69 0.054(10) 0.028(9) 0.056(10) 0.015(7) 0.028(9) -0.001(8)
O70 0.040(7) 0.039(7) 0.054(7) 0.016(6) 0.026(6) 0.010(6)
O71 0.079(13) 0.039(10) 0.091(14) -0.017(9) 0.061(12) -0.002(9)
O72 0.075(13) 0.064(12) 0.079(13) -0.026(10) 0.056(12) -0.017(10)
O73 0.057(10) 0.044(10) 0.119(14) 0.002(9) 0.050(10) 0.013(8)
O74 0.038(10) 0.098(16) 0.051(11) -0.018(10) 0.012(9) 0.007(10)
O75 0.090(10) 0.063(9) 0.068(9) -0.003(7) 0.045(7) -0.001(7)
O76 0.039(9) 0.072(12) 0.069(11) -0.036(9) 0.043(9) -0.022(9)
O77 0.041(13) 0.088(16) 0.072(14) 0.000 0.016(11) 0.000
O78 0.091(12) 0.072(12) 0.061(10) 0.019(9) 0.038(9) -0.035(10)
O79 0.039(10) 0.091(15) 0.049(10) -0.029(10) 0.019(9) -0.021(10)
O80 0.035(10) 0.071(14) 0.083(14) -0.019(11) 0.016(10) -0.014(9)
O81 0.028(9) 0.031(10) 0.111(16) -0.017(10) 0.006(10) 0.002(8)
O82 0.032(9) 0.051(11) 0.090(14) -0.015(10) 0.025(9) -0.020(8)
O83 0.061(16) 0.073(18) 0.040(13) 0.000 0.039(13) 0.000
O84 0.037(14) 0.051(15) 0.079(18) 0.000 0.034(13) 0.000
O85 0.089(12) 0.102(13) 0.073(11) -0.032(10) 0.068(10) -0.028(10)
O86 0.075(12) 0.099(13) 0.076(12) 0.000 0.036(9) 0.000
O87 0.101(14) 0.076(13) 0.062(11) 0.023(10) 0.018(10) -0.025(11)
O1W 0.19(5) 0.06(3) 0.07(3) 0.00(2) 0.07(3) -0.02(3)
O2W 0.14(5) 0.06(3) 0.12(4) 0.01(3) 0.06(4) -0.04(3)
O3W 0.169(16) 0.155(16) 0.167(16) 0.005(9) 0.078(11) -0.002(9)
O4W 0.086(19) 0.071(18) 0.044(15) -0.004(13) 0.022(14) -0.022(15)
O5W 0.049(12) 0.058(12) 0.046(11) -0.011(8) 0.022(9) 0.017(9)
O6W 0.119(16) 0.140(18) 0.130(16) -0.038(13) 0.077(13) -0.004(13)
O7W 0.046(12) 0.068(14) 0.067(13) 0.000 0.036(11) 0.000
O8W 0.041(13) 0.11(2) 0.18(3) -0.09(2) -0.012(15) 0.016(13)
O9W 0.103(15) 0.133(17) 0.099(14) -0.007(12) 0.062(12) 0.002(13)
O10W 0.08(2) 0.08(2) 0.07(2) 0.000 0.029(17) 0.000
O12W 0.099(11) 0.100(11) 0.118(11) -0.021(8) 0.050(8) 0.007(8)
O13W 0.13(2) 0.11(2) 0.088(17) -0.014(15) 0.073(17) 0.003(17)
N2 0.07(3) 0.19(5) 0.05(2) 0.000 0.00(2) 0.000

loop_
_atom_type_symbol
_atom_type_description
_atom_type_scat_dispersion_real
_atom_type_scat_dispersion_imag
_atom_type_scat_source
C C 0.0033 0.0016 'International Tables Vol C Tables 4.2.6.8 and 6.1.1.4'
H H 0.0000 0.0000 'International Tables Vol C Tables 4.2.6.8 and 6.1.1.4'
N N 0.0061 0.0033 'International Tables Vol C Tables 4.2.6.8 and 6.1.1.4'
O O 0.0106 0.0060 'International Tables Vol C Tables 4.2.6.8 and 6.1.1.4'
W W -0.8490 6.8722 'International Tables Vol C Tables 4.2.6.8 and 6.1.1.4'
Si Si 0.0817 0.0704 'International Tables Vol C Tables 4.2.6.8 and 6.1.1.4'
Mn Mn 0.3368 0.7283 'International Tables Vol C Tables 4.2.6.8 and 6.1.1.4'
Na Na 0.0362 0.0249 'International Tables Vol C Tables 4.2.6.8 and 6.1.1.4'
K K 0.2009 0.2494 'International Tables Vol C Tables 4.2.6.8 and 6.1.1.4'

loop_
_geom_angle_atom_site_label_1
_geom_angle_atom_site_label_2
_geom_angle_atom_site_label_3
_geom_angle
_geom_angle_site_symmetry_1
_geom_angle_site_symmetry_3
O84 W1 O52 100.8(7) . .
O84 W1 O52 100.8(7) . 6_545
O52 W1 O52 88.0(9) . 6_545
O84 W1 O62 99.7(7) . 6_545
O52 W1 O62 159.4(7) . 6_545
O52 W1 O62 89.6(6) 6_545 6_545
O84 W1 O62 99.7(7) . .
O52 W1 O62 89.6(6) . .
O52 W1 O62 159.4(7) 6_545 .
O62 W1 O62 85.6(9) 6_545 .
O84 W1 O42 170.7(9) . .
O52 W1 O42 85.8(6) . .
O52 W1 O42 85.8(6) 6_545 .
O62 W1 O42 73.7(6) 6_545 .
O62 W1 O42 73.6(6) . .
O66 W2 O57 101.6(8) . .
O66 W2 O27 99.9(8) . .
O57 W2 O27 92.0(7) . .
O66 W2 O43 100.2(8) . .
O57 W2 O43 94.3(6) . .
O27 W2 O43 157.3(6) . .
O66 W2 O13 96.7(8) . .
O57 W2 O13 161.7(6) . .
O27 W2 O13 84.6(6) . .
O43 W2 O13 82.7(6) . .
O66 W2 O1 174.2(7) . .
O57 W2 O1 79.8(6) . .
O27 W2 O1 74.4(6) . .
O43 W2 O1 85.3(5) . .
O13 W2 O1 82.0(5) . .
O80 W3 O45 101.8(8) . .
O80 W3 O56 101.7(9) . .
O45 W3 O56 88.3(8) . .
O80 W3 O62 99.5(8) . .
O45 W3 O62 89.9(7) . .
O56 W3 O62 158.7(7) . .
O80 W3 O33 98.9(8) . .
O45 W3 O33 159.2(7) . .
O56 W3 O33 88.9(9) . .
O62 W3 O33 85.3(9) . .
O80 W3 O42 171.1(8) . .
O45 W3 O42 85.1(6) . .
O56 W3 O42 83.9(8) . .
O62 W3 O42 74.7(8) . .
O33 W3 O42 74.1(6) . .
O68 W4 O58 100.8(9) . .
O68 W4 O34 101.8(8) . .
O58 W4 O34 89.1(7) . .
O68 W4 O18 99.4(8) . .
O58 W4 O18 90.0(9) . .
O34 W4 O18 158.6(7) . .
O68 W4 O67 100.9(9) . .
O58 W4 O67 158.1(6) . .
O34 W4 O67 89.3(7) . .
O18 W4 O67 83.7(9) . .
O68 W4 O22 170.4(8) . .
O58 W4 O22 86.1(6) . .
O34 W4 O22 84.9(6) . .
O18 W4 O22 73.7(6) . .
O67 W4 O22 72.0(7) . .
O51 W5 O28 101.5(8) . .
O51 W5 O26 102.3(8) . .
O28 W5 O26 93.7(7) . .
O51 W5 O23 97.9(8) . .
O28 W5 O23 92.5(7) . .
O26 W5 O23 157.1(7) . .
O51 W5 O52 97.2(8) . .
O28 W5 O52 161.3(7) . .
O26 W5 O52 81.6(7) . .
O23 W5 O52 85.5(6) . .
O51 W5 O2 172.0(7) . .
O28 W5 O2 78.9(6) . .
O26 W5 O2 85.6(6) . .
O23 W5 O2 74.1(6) . .
O52 W5 O2 82.7(5) . .
O6 W6 O48 106.3(16) . .
O6 W6 O75 110.4(9) . 6_545
O48 W6 O75 110.0(8) . 6_545
O6 W6 O75 110.4(9) . .
O48 W6 O75 110.0(8) . .
O75 W6 O75 109.8(13) 6_545 .
O71 W7 O36 102.1(7) . .
O71 W7 O20 101.1(8) . .
O36 W7 O20 92.7(7) . .
O71 W7 O27 99.2(8) . .
O36 W7 O27 94.0(7) . .
O20 W7 O27 156.7(6) . .
O71 W7 O17 96.6(7) . .
O36 W7 O17 161.2(6) . .
O20 W7 O17 82.4(6) . .
O27 W7 O17 84.2(6) . .
O71 W7 O1 173.0(7) . .
O36 W7 O1 80.1(5) . .
O20 W7 O1 85.4(5) . .
O27 W7 O1 73.9(5) . .
O17 W7 O1 81.5(5) . .
O82 W8 O13 103.6(8) . .
O82 W8 O39 101.9(7) . .
O13 W8 O39 88.6(7) . .
O82 W8 O14 98.9(8) . .
O13 W8 O14 90.8(6) . .
O39 W8 O14 158.6(6) . .
O82 W8 O30 98.9(8) . .
O13 W8 O30 157.5(6) . .
O39 W8 O30 87.3(7) . .
O14 W8 O30 85.2(7) . .
O82 W8 O11 169.1(7) . .
O13 W8 O11 85.2(5) . .
O39 W8 O11 84.5(6) . .
O14 W8 O11 74.2(6) . .
O30 W8 O11 72.4(5) . .
O55 W9 O40 100.3(8) . .
O55 W9 O76 97.1(9) . .
O40 W9 O76 90.5(7) . .
O55 W9 O43 102.8(8) . .
O40 W9 O43 92.1(7) . .
O76 W9 O43 159.2(7) . .
O55 W9 O39 99.8(7) . .
O40 W9 O39 159.9(6) . .
O76 W9 O39 85.8(7) . .
O43 W9 O39 84.7(6) . .
O55 W9 O35 170.5(7) . .
O40 W9 O35 75.5(6) . .
O76 W9 O35 74.7(6) . .
O43 W9 O35 86.0(5) . .
O39 W9 O35 84.5(5) . .
O49 W10 O17 103.1(8) . .
O49 W10 O29 102.8(8) . .
O17 W10 O29 89.4(7) . .
O49 W10 O14 97.8(7) . .
O17 W10 O14 90.7(6) . .
O29 W10 O14 158.9(7) . .
O49 W10 O69 99.2(8) . .
O17 W10 O69 157.6(6) . .
O29 W10 O69 87.4(7) . .
O14 W10 O69 84.6(6) . .
O49 W10 O11 169.3(7) . .
O17 W10 O11 84.8(5) . .
O29 W10 O11 84.4(6) . .
O14 W10 O11 74.6(5) . .
O69 W10 O11 72.9(6) . .
O77 W11 O67 98.7(9) . 6_545
O77 W11 O67 98.7(9) . .
O67 W11 O67 83.3(10) 6_545 .
O77 W11 O65 102.0(8) . 6_545
O67 W11 O65 91.2(7) 6_545 6_545
O67 W11 O65 159.2(7) . 6_545
O77 W11 O65 102.0(8) . .
O67 W11 O65 159.2(7) 6_545 .
O67 W11 O65 91.2(7) . .
O65 W11 O65 86.9(10) 6_545 .
O77 W11 O22 170.8(11) . .
O67 W11 O22 74.6(6) 6_545 .
O67 W11 O22 74.6(6) . .
O65 W11 O22 84.6(6) 6_545 .
O65 W11 O22 84.6(6) . .
O59 W12 O79 102.0(10) . .
O59 W12 O83 101.6(10) . .
O79 W12 O83 92.2(10) . .
O59 W12 O47 99.4(10) . .
O79 W12 O47 92.7(8) . .
O83 W12 O47 156.9(7) . .
O59 W12 O58 95.6(9) . .
O79 W12 O58 162.3(7) . .
O83 W12 O58 85.7(9) . .
O47 W12 O58 82.8(7) . .
O59 W12 O10 174.6(8) . .
O79 W12 O10 80.0(7) . .
O83 W12 O10 73.2(6) . .
O47 W12 O10 85.4(6) . .
O58 W12 O10 82.6(6) . .
O3 W13 O31 101.8(8) . .
O3 W13 O38 102.1(10) . .
O31 W13 O38 92.1(8) . .
O3 W13 O70 97.5(9) . .
O31 W13 O70 91.5(7) . .
O38 W13 O70 158.9(8) . .
O3 W13 O65 98.8(8) . .
O31 W13 O65 159.4(7) . .
O38 W13 O65 84.1(8) . .
O70 W13 O65 85.3(7) . .
O3 W13 O16 172.4(8) . .
O31 W13 O16 76.2(6) . .
O38 W13 O16 85.3(7) . .
O70 W13 O16 75.3(5) . .
O65 W13 O16 83.3(5) . .
O85 W14 O46 101.5(8) . .
O85 W14 O37 101.5(9) . .
O46 W14 O37 91.8(7) . .
O85 W14 O54 100.0(8) . .
O46 W14 O54 158.3(6) . .
O37 W14 O54 86.4(7) . .
O85 W14 O76 99.8(8) . .
O46 W14 O76 89.2(7) . .
O37 W14 O76 157.9(6) . .
O54 W14 O76 84.6(7) . .
O85 W14 O35 171.2(9) . .
O46 W14 O35 75.1(5) . .
O37 W14 O35 86.8(6) . .
O54 W14 O35 83.3(5) . .
O76 W14 O35 72.2(5) . .
O81 W15 O25 100.6(7) . .
O81 W15 O53 97.0(9) . .
O25 W15 O53 90.8(7) . .
O81 W15 O20 102.3(9) . .
O25 W15 O20 92.1(7) . .
O53 W15 O20 159.6(7) . .
O81 W15 O29 99.4(7) . .
O25 W15 O29 159.9(7) . .
O53 W15 O29 84.6(7) . .
O20 W15 O29 85.8(6) . .
O81 W15 O15 171.8(8) . .
O25 W15 O15 75.7(6) . .
O53 W15 O15 75.9(6) . .
O20 W15 O15 85.3(5) . .
O29 W15 O15 84.2(6) . .
O87 W16 O12 102.0(8) . .
O87 W16 O37 102.2(10) . .
O12 W16 O37 90.5(7) . .
O87 W16 O60 99.6(8) . .
O12 W16 O60 158.4(6) . .
O37 W16 O60 85.7(7) . .
O87 W16 O53 98.8(10) . .
O12 W16 O53 91.3(7) . .
O37 W16 O53 158.1(6) . .
O60 W16 O53 84.6(7) . .
O87 W16 O15 172.5(9) . .
O12 W16 O15 75.7(6) . .
O37 W16 O15 85.1(5) . .
O60 W16 O15 82.7(6) . .
O53 W16 O15 74.2(6) . .
O9 W17 O44 100.6(9) . .
O9 W17 O23 100.0(9) . .
O44 W17 O23 92.7(8) . .
O9 W17 O8 102.3(9) . .
O44 W17 O8 91.6(9) . .
O23 W17 O8 156.0(8) . .
O9 W17 O45 99.2(8) . .
O44 W17 O45 160.1(7) . .
O23 W17 O45 85.7(7) . .
O8 W17 O45 82.4(7) . .
O9 W17 O2 173.6(8) . .
O44 W17 O2 78.8(6) . .
O23 W17 O2 73.7(6) . .
O8 W17 O2 84.0(7) . .
O45 W17 O2 81.7(5) . .
O73 W18 O41 100.4(8) . .
O73 W18 O47 101.1(9) . .
O41 W18 O47 91.6(7) . .
O73 W18 O34 99.8(8) . .
O41 W18 O34 159.8(7) . .
O47 W18 O34 85.7(7) . .
O73 W18 O70 98.8(9) . .
O41 W18 O70 90.4(7) . .
O47 W18 O70 159.3(6) . .
O34 W18 O70 85.3(7) . .
O73 W18 O16 172.9(8) . .
O41 W18 O16 75.4(6) . .
O47 W18 O16 84.9(6) . .
O34 W18 O16 84.4(6) . .
O70 W18 O16 75.7(6) . .
O78 W19 O69 98.7(9) . .
O78 W19 O60 101.7(8) . .
O69 W19 O60 89.0(7) . .
O78 W19 O30 99.9(8) . .
O69 W19 O30 87.7(7) . .
O60 W19 O30 158.4(6) . .
O78 W19 O54 102.1(9) . .
O69 W19 O54 159.2(6) . .
O60 W19 O54 87.6(7) . .
O30 W19 O54 88.0(7) . .
O78 W19 O11 171.5(8) . .
O69 W19 O11 75.1(6) . .
O60 W19 O11 84.1(6) . .
O30 W19 O11 74.4(5) . .
O54 W19 O11 84.2(6) . .
O19 W20 O64 94.9(6) . .
O19 W20 O21 101.1(7) . .
O64 W20 O21 96.5(8) . .
O19 W20 O46 91.5(6) . .
O64 W20 O46 167.9(8) . .
O21 W20 O46 92.3(7) . .
O19 W20 O40 163.4(6) . .
O64 W20 O40 87.5(7) . .
O21 W20 O40 94.9(8) . .
O46 W20 O40 83.5(7) . .
O19 W20 O35 90.9(6) . .
O64 W20 O35 95.0(7) . .
O21 W20 O35 162.6(7) . .
O46 W20 O35 74.6(5) . .
O40 W20 O35 72.5(6) . .
O19 W20 K1 49.1(4) . .
O64 W20 K1 98.2(6) . .
O21 W20 K1 52.0(6) . .
O46 W20 K1 93.8(5) . .
O40 W20 K1 146.8(4) . .
O35 W20 K1 138.7(4) . .
O7 W21 O74 103.6(9) . 6_545
O7 W21 O74 103.7(9) . .
O74 W21 O74 97.8(12) 6_545 .
O7 W21 O4 95.6(10) . 6_545
O74 W21 O4 87.6(9) 6_545 6_545
O74 W21 O4 158.1(8) . 6_545
O7 W21 O4 95.6(10) . .
O74 W21 O4 158.1(8) 6_545 .
O74 W21 O4 87.6(9) . .
O4 W21 O4 80.1(13) 6_545 .
O7 W21 O63 162.3(13) . .
O74 W21 O63 87.8(7) 6_545 .
O74 W21 O63 87.8(7) . .
O4 W21 O63 71.1(6) 6_545 .
O4 W21 O63 71.1(6) . .
O19 W22 O50 93.5(6) . .
O19 W22 O32 101.9(6) . .
O50 W22 O32 99.5(6) . .
O19 W22 O12 91.7(6) . .
O50 W22 O12 166.9(7) . .
O32 W22 O12 91.2(6) . .
O19 W22 O25 160.8(6) . .
O50 W22 O25 88.2(6) . .
O32 W22 O25 96.7(6) . .
O12 W22 O25 83.0(7) . .
O19 W22 O15 89.0(5) . .
O50 W22 O15 94.3(6) . .
O32 W22 O15 161.8(6) . .
O12 W22 O15 73.8(5) . .
O25 W22 O15 71.9(5) . .
O19 W22 K1 49.7(4) . .
O50 W22 K1 98.0(5) . .
O32 W22 K1 52.2(5) . .
O12 W22 K1 94.6(5) . .
O25 W22 K1 148.8(4) . .
O15 W22 K1 137.3(4) . .
O5 W23 O4 101.1(10) . .
O5 W23 O8 103.2(11) . .
O4 W23 O8 91.7(9) . .
O5 W23 O56 100.4(9) . .
O4 W23 O56 158.3(8) . .
O8 W23 O56 85.5(8) . .
O5 W23 O86 98.2(12) . .
O4 W23 O86 88.6(12) . .
O8 W23 O86 158.1(9) . .
O56 W23 O86 86.2(11) . .
O5 W23 O63 172.4(10) . .
O4 W23 O63 74.0(8) . .
O8 W23 O63 83.0(6) . .
O56 W23 O63 84.3(7) . .
O86 W23 O63 76.0(8) . .
O24 W24 O72 93.1(9) . .
O24 W24 O32 100.0(7) . .
O72 W24 O32 97.3(7) . .
O24 W24 O31 90.4(8) . .
O72 W24 O31 166.5(7) . .
O32 W24 O31 94.9(6) . .
O24 W24 O41 161.8(7) . .
O72 W24 O41 89.6(7) . .
O32 W24 O41 97.5(6) . .
O31 W24 O41 83.1(6) . .
O24 W24 O16 90.3(7) . .
O72 W24 O16 93.5(6) . .
O32 W24 O16 164.5(6) . .
O31 W24 O16 73.4(5) . .
O41 W24 O16 71.5(5) . .
O24 W24 K1 49.2(6) . .
O72 W24 K1 95.7(6) . .
O32 W24 K1 50.9(5) . .
O31 W24 K1 96.4(4) . .
O41 W24 K1 148.3(4) . .
O16 W24 K1 138.9(3) . .
O61 Mn1 O74 90.9(9) . .
O61 Mn1 O28 91.7(8) . .
O74 Mn1 O28 164.0(7) . .
O61 Mn1 O44 171.9(7) . .
O74 Mn1 O44 88.8(9) . .
O28 Mn1 O44 86.4(8) . .
O61 Mn1 O55 95.9(7) . .
O74 Mn1 O55 99.9(8) . .
O28 Mn1 O55 95.5(7) . .
O44 Mn1 O55 92.1(7) . .
O61 Mn1 O2 97.9(7) . .
O74 Mn1 O2 90.6(6) . .
O28 Mn1 O2 73.4(5) . .
O44 Mn1 O2 74.0(5) . .
O55 Mn1 O2 162.5(7) . .
O72 Mn2 O72 89.3(10) 6_545 .
O72 Mn2 O79 90.3(7) 6_545 6_545
O72 Mn2 O79 167.3(8) . 6_545
O72 Mn2 O79 167.3(8) 6_545 .
O72 Mn2 O79 90.3(7) . .
O79 Mn2 O79 87.3(11) 6_545 .
O72 Mn2 O6 98.4(9) 6_545 .
O72 Mn2 O6 98.4(9) . .
O79 Mn2 O6 94.2(8) 6_545 .
O79 Mn2 O6 94.2(8) . .
O72 Mn2 O10 93.4(7) 6_545 .
O72 Mn2 O10 93.4(7) . .
O79 Mn2 O10 74.0(6) 6_545 .
O79 Mn2 O10 74.0(6) . .
O6 Mn2 O10 163.3(11) . .
O75 Mn3 O50 101.4(7) . .
O75 Mn3 O64 101.7(8) . .
O50 Mn3 O64 90.0(6) . .
O75 Mn3 O57 91.8(7) . .
O50 Mn3 O57 166.1(6) . .
O64 Mn3 O57 91.5(6) . .
O75 Mn3 O36 92.9(7) . .
O50 Mn3 O36 89.8(6) . .
O64 Mn3 O36 165.2(7) . .
O57 Mn3 O36 85.3(6) . .
O75 Mn3 O1 160.7(6) . .
O50 Mn3 O1 92.4(6) . .
O64 Mn3 O1 91.5(6) . .
O57 Mn3 O1 73.7(5) . .
O36 Mn3 O1 73.6(5) . .
O63 Si1 O42 109.0(12) . .
O63 Si1 O2 109.9(6) . .
O42 Si1 O2 108.6(7) . .
O63 Si1 O2 109.9(6) . 6_545
O42 Si1 O2 108.6(7) . 6_545
O2 Si1 O2 110.7(9) . 6_545
O1 Si2 O15 111.2(7) . .
O1 Si2 O11 110.8(7) . .
O15 Si2 O11 107.4(7) . .
O1 Si2 O35 109.3(7) . .
O15 Si2 O35 109.8(8) . .
O11 Si2 O35 108.3(7) . .
O10 Si3 O22 110.0(10) . .
O10 Si3 O16 110.1(6) . .
O22 Si3 O16 108.5(6) . .
O10 Si3 O16 110.1(6) . 6_545
O22 Si3 O16 108.5(6) . 6_545
O16 Si3 O16 109.5(10) . 6_545
O14W Na1 O14W 180.0 5 .
O14W Na1 O11W 91.2(8) 5 .
O14W Na1 O11W 88.8(8) . .
O14W Na1 O11W 88.8(8) 5 5
O14W Na1 O11W 91.2(8) . 5
O11W Na1 O11W 180.0 . 5
O14W Na1 O11W 91.2(8) 5 6
O14W Na1 O11W 88.8(8) . 6
O11W Na1 O11W 92.9(14) . 6
O11W Na1 O11W 87.1(14) 5 6
O14W Na1 O11W 88.8(8) 5 2
O14W Na1 O11W 91.2(8) . 2
O11W Na1 O11W 87.1(14) . 2
O11W Na1 O11W 92.9(14) 5 2
O11W Na1 O11W 180.0(17) 6 2
O14W Na1 Na4 55.8(9) 5 5
O14W Na1 Na4 124.2(9) . 5
O11W Na1 Na4 125.6(7) . 5
O11W Na1 Na4 54.4(7) 5 5
O11W Na1 Na4 125.6(7) 6 5
O11W Na1 Na4 54.4(7) 2 5
O14W Na1 Na4 124.2(9) 5 .
O14W Na1 Na4 55.8(9) . .
O11W Na1 Na4 54.4(7) . .
O11W Na1 Na4 125.6(7) 5 .
O11W Na1 Na4 54.4(7) 6 .
O11W Na1 Na4 125.6(7) 2 .
Na4 Na1 Na4 180.0 5 .
Na2 Na2 O3W 138.9(19) 7_445 .
Na2 Na2 O8W 65.9(15) 7_445 .
O3W Na2 O8W 94.3(15) . .
Na2 Na2 O12W 65.9(13) 7_445 7_445
O3W Na2 O12W 149.1(18) . 7_445
O8W Na2 O12W 80.0(11) . 7_445
Na2 Na2 O12W 59.9(13) 7_445 .
O3W Na2 O12W 81.7(13) . .
O8W Na2 O12W 78.6(12) . .
O12W Na2 O12W 125.8(15) 7_445 .
Na2 Na2 O8W 59.8(13) 7_445 7_445
O3W Na2 O8W 126.8(14) . 7_445
O8W Na2 O8W 125.7(15) . 7_445
O12W Na2 O8W 78.6(11) 7_445 7_445
O12W Na2 O8W 75.0(11) . 7_445
Na2 Na2 O5W 136.9(16) 7_445 .
O3W Na2 O5W 69.7(14) . .
O8W Na2 O5W 157.0(17) . .
O12W Na2 O5W 105.1(12) 7_445 .
O12W Na2 O5W 113.7(12) . .
O8W Na2 O5W 77.2(11) 7_445 .
Na2 Na2 O15W 137.2(17) 7_445 .
O3W Na2 O15W 76.9(16) . .
O8W Na2 O15W 94.7(15) . .
O12W Na2 O15W 73.5(14) 7_445 .
O12W Na2 O15W 157.0(16) . .
O8W Na2 O15W 125.1(15) 7_445 .
O5W Na2 O15W 66.2(14) . .
Na2 Na2 Na3 176.2(15) 7_445 .
O3W Na2 Na3 41.4(11) . .
O8W Na2 Na3 110.7(14) . .
O12W Na2 Na3 112.4(13) 7_445 .
O12W Na2 Na3 121.7(11) . .
O8W Na2 Na3 123.6(13) 7_445 .
O5W Na2 Na3 46.4(9) . .
O15W Na2 Na3 40.2(11) . .
O15W Na3 O18W 157(2) . .
O15W Na3 O3W 94.1(19) . .
O18W Na3 O3W 92.9(18) . .
O15W Na3 O51 97.6(16) . .
O18W Na3 O51 82.6(16) . .
O3W Na3 O51 159.4(15) . .
O15W Na3 O5W 82.0(16) . .
O18W Na3 O5W 78.9(17) . .
O3W Na3 O5W 76.3(14) . .
O51 Na3 O5W 122.0(13) . .
O15W Na3 O1W 74.7(19) . .
O18W Na3 O1W 127(2) . .
O3W Na3 O1W 87.5(15) . .
O51 Na3 O1W 79.4(12) . .
O5W Na3 O1W 150.5(16) . .
O15W Na3 Na2 57.4(14) . .
O18W Na3 Na2 117.7(16) . .
O3W Na3 Na2 43.1(11) . .
O51 Na3 Na2 154.2(10) . .
O5W Na3 Na2 53.8(10) . .
O1W Na3 Na2 97.8(12) . .
O20W Na4 O11W 94.5(15) . 6
O20W Na4 O11W 94.5(15) . .
O11W Na4 O11W 81.5(15) 6 .
O20W Na4 O10W 118.7(19) . .
O11W Na4 O10W 128.5(10) 6 .
O11W Na4 O10W 128.5(10) . .
O20W Na4 O14W 165(2) . .
O11W Na4 O14W 74.6(10) 6 .
O11W Na4 O14W 74.6(10) . .
O10W Na4 O14W 75.8(12) . .
O20W Na4 O9W 76.0(10) . .
O11W Na4 O9W 151.6(13) 6 .
O11W Na4 O9W 72.8(9) . .
O10W Na4 O9W 78.3(9) . .
O14W Na4 O9W 109.0(8) . .
O20W Na4 O9W 76.0(10) . 6
O11W Na4 O9W 72.8(9) 6 6
O11W Na4 O9W 151.6(13) . 6
O10W Na4 O9W 78.3(9) . 6
O14W Na4 O9W 109.0(8) . 6
O9W Na4 O9W 128.3(16) . 6
O20W Na4 Na1 122.0(18) . .
O11W Na4 Na1 47.1(8) 6 .
O11W Na4 Na1 47.1(8) . .
O10W Na4 Na1 119.3(11) . .
O14W Na4 Na1 43.5(7) . .
O9W Na4 Na1 115.8(8) . .
O9W Na4 Na1 115.8(8) 6 .
O7W K1 O13W 133.2(5) . 6_545
O7W K1 O13W 133.2(5) . .
O13W K1 O13W 83.9(9) 6_545 .
O7W K1 O17W 135(2) . .
O13W K1 O17W 73.8(15) 6_545 .
O13W K1 O17W 73.8(15) . .
O7W K1 O19 72.1(4) . 6_545
O13W K1 O19 61.4(5) 6_545 6_545
O13W K1 O19 128.8(7) . 6_545
O17W K1 O19 123.5(4) . 6_545
O7W K1 O19 72.1(4) . .
O13W K1 O19 128.8(7) 6_545 .
O13W K1 O19 61.4(5) . .
O17W K1 O19 123.5(4) . .
O19 K1 O19 111.4(6) 6_545 .
O7W K1 O24 73.3(7) . .
O13W K1 O24 118.3(6) 6_545 .
O13W K1 O24 118.3(6) . .
O17W K1 O24 62(2) . .
O19 K1 O24 111.3(4) 6_545 .
O19 K1 O24 111.3(4) . .
O7W K1 O21 71.9(6) . .
O13W K1 O21 86.4(7) 6_545 .
O13W K1 O21 86.4(7) . .
O17W K1 O21 153(2) . .
O19 K1 O21 57.0(3) 6_545 .
O19 K1 O21 57.0(3) . .
O24 K1 O21 145.2(7) . .
O7W K1 O32 72.3(4) . 6_545
O13W K1 O32 78.4(5) 6_545 6_545
O13W K1 O32 153.7(7) . 6_545
O17W K1 O32 82.6(12) . 6_545
O19 K1 O32 57.2(4) 6_545 6_545
O19 K1 O32 144.4(5) . 6_545
O24 K1 O32 56.5(3) . 6_545
O21 K1 O32 111.5(4) . 6_545
O7W K1 O32 72.3(4) . .
O13W K1 O32 153.7(7) 6_545 .
O13W K1 O32 78.4(5) . .
O17W K1 O32 82.6(12) . .
O19 K1 O32 144.4(5) 6_545 .
O19 K1 O32 57.2(4) . .
O24 K1 O32 56.5(3) . .
O21 K1 O32 111.5(4) . .
O32 K1 O32 110.2(7) 6_545 .
O7W K1 W22 68.61(15) . 6_545
O13W K1 W22 68.0(4) 6_545 6_545
O13W K1 W22 150.6(5) . 6_545
O17W K1 W22 105.1(5) . 6_545
O19 K1 W22 27.9(3) 6_545 6_545
O19 K1 W22 130.9(4) . 6_545
O24 K1 W22 84.2(2) . 6_545
O21 K1 W22 83.3(2) . 6_545
O32 K1 W22 29.3(3) 6_545 6_545
O32 K1 W22 130.9(4) . 6_545
Si2 O1 W2 126.7(7) . .
Si2 O1 W7 125.8(7) . .
W2 O1 W7 91.1(4) . .
Si2 O1 Mn3 122.7(7) . .
W2 O1 Mn3 90.0(5) . .
W7 O1 Mn3 89.5(4) . .
Si1 O2 W5 127.1(7) . .
Si1 O2 W17 126.7(7) . .
W5 O2 W17 91.8(5) . .
Si1 O2 Mn1 120.8(7) . .
W5 O2 Mn1 90.1(5) . .
W17 O2 Mn1 89.5(4) . .
W23 O4 W21 122.9(9) . .
W6 O6 Mn2 169(2) . .
W23 O8 W17 155.8(10) . .
Si3 O10 W12 126.3(6) . 6_545
Si3 O10 W12 126.3(6) . .
W12 O10 W12 92.0(7) 6_545 .
Si3 O10 Mn2 122.4(9) . .
W12 O10 Mn2 89.5(6) 6_545 .
W12 O10 Mn2 89.5(6) . .
Si2 O11 W19 126.6(8) . .
Si2 O11 W10 123.2(7) . .
W19 O11 W10 92.1(5) . .
Si2 O11 W8 122.3(7) . .
W19 O11 W8 91.9(5) . .
W10 O11 W8 90.9(5) . .
W16 O12 W22 120.3(7) . .
W8 O13 W2 151.1(8) . .
W10 O14 W8 120.1(8) . .
Si2 O15 W15 125.0(8) . .
Si2 O15 W22 121.9(8) . .
W15 O15 W22 92.6(5) . .
Si2 O15 W16 126.7(7) . .
W15 O15 W16 90.5(5) . .
W22 O15 W16 90.1(5) . .
Si3 O16 W18 125.3(7) . .
Si3 O16 W24 122.3(7) . .
W18 O16 W24 93.2(5) . .
Si3 O16 W13 124.7(8) . .
W18 O16 W13 91.0(5) . .
W24 O16 W13 90.7(5) . .
W10 O17 W7 151.5(8) . .
W4 O18 W4 120.5(10) 6_545 .
W20 O19 W22 145.3(8) . .
W20 O19 K1 103.8(6) . .
W22 O19 K1 102.4(5) . .
W7 O20 W15 154.5(8) . .
W20 O21 W20 153.1(11) 6_545 .
W20 O21 K1 98.1(6) 6_545 .
W20 O21 K1 98.1(6) . .
Si3 O22 W11 125.7(11) . .
Si3 O22 W4 122.5(7) . 6_545
W11 O22 W4 92.6(6) . 6_545
Si3 O22 W4 122.5(7) . .
W11 O22 W4 92.6(6) . .
W4 O22 W4 91.9(7) 6_545 .
W17 O23 W5 119.3(9) . .
W24 O24 W24 143.6(13) . 6_545
W24 O24 K1 103.1(6) . .
W24 O24 K1 103.1(6) 6_545 .
W15 O25 W22 119.9(8) . .
W5 O26 W5 157.2(11) . 6_545
W2 O27 W7 119.4(7) . .
W5 O28 Mn1 117.6(8) . .
W10 O29 W15 147.7(9) . .
W19 O30 W8 121.3(7) . .
W13 O31 W24 119.5(8) . .
W22 O32 W24 150.3(9) . .
W22 O32 K1 98.5(6) . .
W24 O32 K1 100.2(6) . .
W3 O33 W3 119.0(10) . 6_545
W4 O34 W18 148.2(10) . .
Si2 O35 W9 125.9(8) . .
Si2 O35 W20 121.4(7) . .
W9 O35 W20 93.7(5) . .
Si2 O35 W14 124.1(8) . .
W9 O35 W14 91.8(4) . .
W20 O35 W14 90.6(5) . .
W7 O36 Mn3 116.8(7) . .
W14 O37 W16 151.7(9) . .
W13 O38 W13 154.9(12) 6_545 .
W8 O39 W9 149.3(9) . .
W9 O40 W20 118.3(9) . .
W18 O41 W24 119.9(7) . .
Si1 O42 W3 125.4(7) . .
Si1 O42 W3 125.4(7) . 6_545
W3 O42 W3 92.7(7) . 6_545
Si1 O42 W1 121.7(11) . .
W3 O42 W1 90.9(6) . .
W3 O42 W1 90.9(6) 6_545 .
W9 O43 W2 153.6(9) . .
W17 O44 Mn1 117.7(8) . .
W3 O45 W17 151.7(10) . .
W14 O46 W20 119.4(7) . .
W18 O47 W12 154.2(9) . .
W22 O50 Mn3 135.2(8) . .
W5 O51 Na3 151.9(12) . .
W1 O52 W5 149.8(8) . .
W15 O53 W16 118.8(8) . .
W19 O54 W14 150.0(9) . .
W9 O55 Mn1 167.0(11) . .
W3 O56 W23 148.8(9) . .
W2 O57 Mn3 116.5(7) . .
W4 O58 W12 150.5(8) . .
W19 O60 W16 150.5(9) . .
Mn1 O61 Mn1 131.9(12) . 6_545
W3 O62 W1 120.6(8) . .
Si1 O63 W23 124.4(7) . .
Si1 O63 W23 124.4(7) . 6_545
W23 O63 W23 89.8(7) . 6_545
Si1 O63 W21 124.4(11) . .
W23 O63 W21 91.9(6) . .
W23 O63 W21 91.9(6) 6_545 .
W20 O64 Mn3 134.9(9) . .
W11 O65 W13 151.0(9) . .
W11 O67 W4 120.7(8) . .
W19 O69 W10 119.9(7) . .
W13 O70 W18 117.6(7) . .
W24 O72 Mn2 136.2(10) . .
W21 O74 Mn1 140.5(11) . .
W6 O75 Mn3 159.6(11) . .
W9 O76 W14 120.9(7) . .
W12 O79 Mn2 116.6(8) . .
W12 O83 W12 120.7(10) . 6_545
W23 O86 W23 118.0(15) 6_545 .
Na3 O3W Na2 95.6(17) . .
Na3 O5W Na2 79.8(12) . .
Na2 O8W Na2 54.3(15) . 7_445
Na1 O11W Na4 78.4(9) . .
Na2 O12W Na2 54.2(15) 7_445 .
Na1 O14W Na4 80.7(10) . .
Na3 O15W Na2 82.3(17) . .
C1 N1 C2 129(6) . .
C3 N2 C4 117(4) . .

loop_
_geom_bond_atom_site_label_1
_geom_bond_atom_site_label_2
_geom_bond_distance
_geom_bond_site_symmetry_2
W1 O84 1.72(2) .
W1 O52 1.858(15) .
W1 O52 1.858(15) 6_545
W1 O62 1.941(16) 6_545
W1 O62 1.941(16) .
W1 O42 2.38(2) .
W2 O66 1.721(16) .
W2 O57 1.827(15) .
W2 O27 1.925(16) .
W2 O43 1.928(14) .
W2 O13 2.008(14) .
W2 O1 2.338(12) .
W3 O80 1.720(17) .
W3 O45 1.860(16) .
W3 O56 1.877(18) .
W3 O62 1.928(16) .
W3 O33 1.965(10) .
W3 O42 2.339(13) .
W4 O68 1.717(16) .
W4 O58 1.844(18) .
W4 O34 1.906(16) .
W4 O18 1.937(9) .
W4 O67 1.990(18) .
W4 O22 2.342(13) .
W5 O51 1.712(16) .
W5 O28 1.809(15) .
W5 O26 1.896(4) .
W5 O23 1.946(16) .
W5 O52 1.999(15) .
W5 O2 2.288(13) .
W6 O6 1.71(4) .
W6 O48 1.75(2) .
W6 O75 1.79(2) 6_545
W6 O75 1.79(2) .
W7 O71 1.724(16) .
W7 O36 1.803(15) .
W7 O20 1.894(15) .
W7 O27 1.946(17) .
W7 O17 2.039(14) .
W7 O1 2.344(12) .
W8 O82 1.719(15) .
W8 O13 1.853(14) .
W8 O39 1.887(16) .
W8 O14 1.946(16) .
W8 O30 1.960(15) .
W8 O11 2.371(13) .
W9 O55 1.731(16) .
W9 O40 1.876(16) .
W9 O76 1.907(17) .
W9 O43 1.908(15) .
W9 O39 1.953(17) .
W9 O35 2.296(14) .
W10 O49 1.694(16) .
W10 O17 1.832(14) .
W10 O29 1.885(16) .
W10 O14 1.941(16) .
W10 O69 1.987(15) .
W10 O11 2.355(14) .
W11 O77 1.70(3) .
W11 O67 1.881(18) 6_545
W11 O67 1.881(18) .
W11 O65 1.901(16) 6_545
W11 O65 1.901(16) .
W11 O22 2.31(2) .
W12 O59 1.716(19) .
W12 O79 1.791(17) .
W12 O83 1.923(10) .
W12 O47 1.94(2) .
W12 O58 2.014(17) .
W12 O10 2.324(13) .
W13 O3 1.729(18) .
W13 O31 1.831(15) .
W13 O38 1.900(5) .
W13 O70 1.931(16) .
W13 O65 1.946(15) .
W13 O16 2.362(14) .
W14 O85 1.729(16) .
W14 O46 1.865(16) .
W14 O37 1.899(17) .
W14 O54 1.932(17) .
W14 O76 1.944(17) .
W14 O35 2.372(14) .
W15 O81 1.730(17) .
W15 O25 1.856(15) .
W15 O53 1.915(17) .
W15 O20 1.925(15) .
W15 O29 1.959(15) .
W15 O15 2.333(14) .
W16 O87 1.740(19) .
W16 O12 1.855(15) .
W16 O37 1.922(18) .
W16 O60 1.943(15) .
W16 O53 1.962(18) .
W16 O15 2.368(14) .
W17 O9 1.710(18) .
W17 O44 1.803(17) .
W17 O23 1.902(17) .
W17 O8 1.92(2) .
W17 O45 1.997(16) .
W17 O2 2.335(12) .
W18 O73 1.690(18) .
W18 O41 1.845(14) .
W18 O47 1.88(2) .
W18 O34 1.942(15) .
W18 O70 1.971(16) .
W18 O16 2.317(13) .
W19 O78 1.729(16) .
W19 O69 1.903(17) .
W19 O60 1.905(16) .
W19 O30 1.909(16) .
W19 O54 1.916(18) .
W19 O11 2.321(13) .
W20 O19 1.808(14) .
W20 O64 1.839(16) .
W20 O21 1.942(5) .
W20 O46 1.984(15) .
W20 O40 2.032(16) .
W20 O35 2.305(13) .
W20 K1 3.855(9) .
W21 O7 1.74(3) .
W21 O74 1.81(2) 6_545
W21 O74 1.81(2) .
W21 O4 2.04(2) 6_545
W21 O4 2.04(2) .
W21 O63 2.40(2) .
W22 O19 1.843(14) .
W22 O50 1.886(15) .
W22 O32 1.902(17) .
W22 O12 1.995(15) .
W22 O25 2.056(15) .
W22 O15 2.352(14) .
W22 K1 3.844(4) .
W23 O5 1.74(2) .
W23 O4 1.870(18) .
W23 O8 1.89(2) .
W23 O56 1.958(17) .
W23 O86 1.965(16) .
W23 O63 2.387(15) .
W24 O24 1.855(7) .
W24 O72 1.90(2) .
W24 O32 1.916(16) .
W24 O31 2.033(16) .
W24 O41 2.054(15) .
W24 O16 2.332(13) .
W24 K1 3.898(9) .
Mn1 O61 1.976(9) .
Mn1 O74 1.986(19) .
Mn1 O28 2.028(17) .
Mn1 O44 2.048(18) .
Mn1 O55 2.189(16) .
Mn1 O2 2.351(13) .
Mn2 O72 2.01(2) 6_545
Mn2 O72 2.01(2) .
Mn2 O79 2.076(18) 6_545
Mn2 O79 2.076(18) .
Mn2 O6 2.13(4) .
Mn2 O10 2.36(2) .
Mn3 O75 2.04(2) .
Mn3 O50 2.045(16) .
Mn3 O64 2.069(17) .
Mn3 O57 2.099(16) .
Mn3 O36 2.101(14) .
Mn3 O1 2.387(13) .
Si1 O63 1.59(2) .
Si1 O42 1.60(2) .
Si1 O2 1.624(14) .
Si1 O2 1.624(14) 6_545
Si2 O1 1.595(13) .
Si2 O15 1.610(14) .
Si2 O11 1.623(15) .
Si2 O35 1.639(14) .
Si3 O10 1.60(2) .
Si3 O22 1.639(19) .
Si3 O16 1.640(14) .
Si3 O16 1.640(14) 6_545
Na1 O14W 2.13(3) 5
Na1 O14W 2.13(3) .
Na1 O11W 2.29(3) .
Na1 O11W 2.29(3) 5
Na1 O11W 2.29(3) 6
Na1 O11W 2.29(3) 2
Na1 Na4 3.06(3) 5
Na1 Na4 3.06(3) .
Na2 Na2 2.25(7) 7_445
Na2 O3W 2.37(5) .
Na2 O8W 2.39(3) .
Na2 O12W 2.40(3) 7_445
Na2 O12W 2.53(4) .
Na2 O8W 2.53(4) 7_445
Na2 O5W 2.83(5) .
Na2 O15W 2.94(6) .
Na2 Na3 3.46(4) .
Na3 O15W 2.25(5) .
Na3 O18W 2.28(6) .
Na3 O3W 2.30(4) .
Na3 O51 2.42(3) .
Na3 O5W 2.55(4) .
Na3 O1W 2.67(5) .
Na4 O20W 2.55(7) .
Na4 O11W 2.54(3) 6
Na4 O11W 2.54(3) .
Na4 O10W 2.55(4) .
Na4 O14W 2.57(4) .
Na4 O9W 2.60(3) .
Na4 O9W 2.60(3) 6
K1 O7W 2.80(3) .
K1 O13W 2.97(3) 6_545
K1 O13W 2.97(3) .
K1 O17W 2.97(10) .
K1 O19 3.001(14) 6_545
K1 O19 3.002(14) .
K1 O24 3.03(2) .
K1 O21 3.07(2) .
K1 O32 3.072(17) 6_545
K1 O32 3.072(17) .
N1 C1 1.50(6) .
N1 C2 1.53(6) .
N2 C3 1.42(6) .
N2 C4 1.56(8) .

loop_
_platon_squeeze_void_nr
_platon_squeeze_void_average_x
_platon_squeeze_void_average_y
_platon_squeeze_void_average_z
_platon_squeeze_void_volume
_platon_squeeze_void_count_electrons
_platon_squeeze_void_content
1 0.103 -0.030 0.511 6914 2616 ' '
